data_2216986
loop_
_publ_author_name
'Xie, Dong'
'Ye, Junwei'
'Lin, Yuan'
'Ning, Guiling'

_publ_section_title
;
 <i>catena</i>-Poly[[aquadipyridinecopper(II)]-\m-fumarato]
;
_journal_coeditor_code CI2529
_journal_issue 1
_journal_name_full 'Acta Crystallographica Section E'
_journal_page_first m91
_journal_page_last m91
_journal_paper_doi 10.1107/S1600536807063738
_journal_volume 64
_journal_year 2008
_chemical_formula_iupac '[Cu (C4 H2 O4) (C5 H5 N)2 (H2 O)]'
_chemical_formula_moiety 'C14 H14 Cu N2 O5'
_chemical_formula_sum 'C14 H14 Cu N2 O5'
_chemical_formula_weight 353.81
_chemical_name_systematic
;
<i>catena</i>-Poly[[aquadipyridinecopper(II)]-\m-fumarato]
;
_space_group_IT_number 19
_symmetry_cell_setting orthorhombic
_symmetry_space_group_name_Hall 'P 2ac 2ab'
_symmetry_space_group_name_H-M 'P 21 21 21'
_atom_sites_solution_hydrogens geom
_atom_sites_solution_primary direct
_atom_sites_solution_secondary difmap
_audit_creation_method SHELXL97
_cell_angle_alpha 90.00
_cell_angle_beta 90.00
_cell_angle_gamma 90.00
_cell_formula_units_Z 4
_cell_length_a 5.6238(6)
_cell_length_b 15.3174(16)
_cell_length_c 17.4404(16)
_cell_measurement_reflns_used 2169
_cell_measurement_temperature 273(2)
_cell_measurement_theta_max 27.45
_cell_measurement_theta_min 2.34
_cell_volume 1502.4(3)
_computing_cell_refinement 'SAINT (Bruker, 1997)'
_computing_data_collection 'SMART (Bruker, 1997)'
_computing_data_reduction 'SAINT (Bruker, 1997)'
_computing_molecular_graphics 'SHELXTL (Bruker, 1997)'
_computing_publication_material 'SHELXTL (Bruker, 1997)'
_computing_structure_refinement 'SHELXTL (Bruker, 1997)'
_computing_structure_solution 'SHELXTL (Bruker, 1997)'
_diffrn_ambient_temperature 273(2)
_diffrn_detector_area_resol_mean 'Bruker SMART CCD area-detector'
_diffrn_measured_fraction_theta_full 0.989
_diffrn_measured_fraction_theta_max 0.989
_diffrn_measurement_device_type 'Bruker SMART CCD area-detector'
_diffrn_measurement_method '\f and \w'
_diffrn_radiation_monochromator graphite
_diffrn_radiation_source 'fine-focus sealed tube'
_diffrn_radiation_type MoK\a
_diffrn_radiation_wavelength 0.71073
_diffrn_reflns_av_R_equivalents 0.0343
_diffrn_reflns_av_sigmaI/netI 0.0427
_diffrn_reflns_limit_h_max 7
_diffrn_reflns_limit_h_min -7
_diffrn_reflns_limit_k_max 19
_diffrn_reflns_limit_k_min -18
_diffrn_reflns_limit_l_max 22
_diffrn_reflns_limit_l_min -22
_diffrn_reflns_number 9106
_diffrn_reflns_theta_full 27.45
_diffrn_reflns_theta_max 27.45
_diffrn_reflns_theta_min 2.34
_diffrn_standards_number 0
_exptl_absorpt_coefficient_mu 1.478
_exptl_absorpt_correction_T_max 0.7321
_exptl_absorpt_correction_T_min 0.6483
_exptl_absorpt_correction_type multi-scan
_exptl_absorpt_process_details '(SADABS; Sheldrick, 1996)'
_exptl_crystal_colour blue
_exptl_crystal_density_diffrn 1.564
_exptl_crystal_density_method 'not measured'
_exptl_crystal_description block
_exptl_crystal_F_000 724
_exptl_crystal_size_max 0.32
_exptl_crystal_size_mid 0.32
_exptl_crystal_size_min 0.22
_refine_diff_density_max 0.703
_refine_diff_density_min -0.325
_refine_ls_abs_structure_details 'Flack (1983), with 1347 Friedel pairs'
_refine_ls_abs_structure_Flack 0.50(2)
_refine_ls_extinction_method none
_refine_ls_goodness_of_fit_ref 1.025
_refine_ls_hydrogen_treatment constr
_refine_ls_matrix_type full
_refine_ls_number_parameters 199
_refine_ls_number_reflns 3330
_refine_ls_number_restraints 0
_refine_ls_restrained_S_all 1.025
_refine_ls_R_factor_all 0.0675
_refine_ls_R_factor_gt 0.0457
_refine_ls_shift/su_max 0.001
_refine_ls_shift/su_mean 0.001
_refine_ls_structure_factor_coef Fsqd
_refine_ls_weighting_details 'calc w = 1/[\s^2^(Fo^2^)+(0.0579P)^2^+0.6209P] where P=(Fo^2^+2Fc^2^)/3'
_refine_ls_weighting_scheme calc
_refine_ls_wR_factor_gt 0.1049
_refine_ls_wR_factor_ref 0.1164
_reflns_number_gt 2520
_reflns_number_total 3330
_reflns_threshold_expression I>2\s(I)
_cod_data_source_file ci2529.cif
_cod_data_source_block I
_cod_original_sg_symbol_Hall 'P 2ac 2ab '
_cod_database_code 2216986
_cod_database_fobs_code 2216986

loop_
_symmetry_equiv_pos_as_xyz
'x, y, z'
'-x+1/2, -y, z+1/2'
'-x, y+1/2, -z+1/2'
'x+1/2, -y+1/2, -z'

loop_
_atom_site_type_symbol
_atom_site_label
_atom_site_fract_x
_atom_site_fract_y
_atom_site_fract_z
_atom_site_U_iso_or_equiv
_atom_site_adp_type
_atom_site_calc_flag
_atom_site_refinement_flags
_atom_site_occupancy
Cu Cu1 0.25711(11) 0.97944(3) 0.87637(2) 0.03127(15) Uani d . 1
O O1 0.2678(6) 0.9836(2) 0.76609(13) 0.0420(7) Uani d . 1
O O2 -0.1160(6) 0.9684(3) 0.74117(16) 0.0595(10) Uani d . 1
O O3 0.6212(6) 0.9782(3) 0.50624(16) 0.0573(9) Uani d . 1
O O4 0.2510(6) 1.02406(18) 0.48704(12) 0.0404(6) Uani d . 1
O O5 0.6495(5) 0.9721(2) 0.87740(15) 0.0526(8) Uani d . 1
H H5B 0.7218 0.9792 0.8313 0.063 Uiso d R 1
H H5A 0.7522 0.9928 0.9109 0.063 Uiso d R 1
N N1 0.2274(7) 0.8475(2) 0.87281(18) 0.0414(8) Uani d . 1
N N2 0.2434(7) 1.1119(2) 0.87979(17) 0.0411(7) Uani d . 1
C C1 0.0911(8) 0.9761(3) 0.7220(2) 0.0338(9) Uani d . 1
C C2 0.1466(8) 0.9824(3) 0.6380(2) 0.0356(10) Uani d . 1
H H2 0.0221 0.9820 0.6030 0.043 Uiso calc R 1
C C3 0.3656(9) 0.9883(3) 0.6126(2) 0.0345(10) Uani d . 1
H H3 0.4903 0.9872 0.6476 0.041 Uiso calc R 1
C C4 0.4217(9) 0.9968(2) 0.5281(2) 0.0320(11) Uani d . 1
C C5 0.0718(10) 0.8032(4) 0.9141(3) 0.0586(14) Uani d . 1
H H5 -0.0377 0.8337 0.9438 0.070 Uiso calc R 1
C C6 0.0664(13) 0.7118(4) 0.9146(4) 0.083(2) Uani d . 1
H H6 -0.0454 0.6822 0.9440 0.100 Uiso calc R 1
C C7 0.2251(13) 0.6674(4) 0.8719(4) 0.087(2) Uani d . 1
H H7 0.2249 0.6067 0.8716 0.105 Uiso calc R 1
C C8 0.3846(13) 0.7123(4) 0.8294(4) 0.086(2) Uani d . 1
H H8 0.4958 0.6827 0.7998 0.103 Uiso calc R 1
C C9 0.3818(11) 0.8019(4) 0.8303(3) 0.0606(14) Uani d . 1
H H9 0.4911 0.8320 0.8003 0.073 Uiso calc R 1
C C10 0.0860(10) 1.1570(3) 0.8377(3) 0.0581(15) Uani d . 1
H H10 -0.0264 1.1269 0.8088 0.070 Uiso calc R 1
C C11 0.0874(12) 1.2476(4) 0.8363(4) 0.080(2) Uani d . 1
H H11 -0.0234 1.2776 0.8067 0.095 Uiso calc R 1
C C12 0.2507(12) 1.2924(3) 0.8781(3) 0.0804(17) Uani d . 1
H H12 0.2544 1.3530 0.8771 0.096 Uiso calc R 1
C C13 0.4077(11) 1.2468(4) 0.9211(4) 0.0752(19) Uani d . 1
H H13 0.5201 1.2761 0.9505 0.090 Uiso calc R 1
C C14 0.4004(9) 1.1567(3) 0.9211(3) 0.0538(13) Uani d . 1
H H14 0.5091 1.1262 0.9511 0.065 Uiso calc R 1

loop_
_atom_site_aniso_label
_atom_site_aniso_U_11
_atom_site_aniso_U_22
_atom_site_aniso_U_33
_atom_site_aniso_U_12
_atom_site_aniso_U_13
_atom_site_aniso_U_23
Cu1 0.0335(2) 0.0455(3) 0.01487(19) 0.0008(4) -0.0003(2) -0.0007(2)
O1 0.0401(18) 0.0715(17) 0.0145(11) -0.003(2) -0.0026(13) 0.0035(12)
O2 0.039(2) 0.115(3) 0.0241(14) -0.006(2) 0.0066(13) -0.0059(19)
O3 0.0350(19) 0.108(3) 0.0286(15) 0.009(2) 0.0072(13) 0.0122(18)
O4 0.0478(18) 0.0552(15) 0.0180(11) 0.010(3) 0.0002(15) 0.0010(12)
O5 0.0291(14) 0.101(3) 0.0279(15) -0.0031(16) -0.0005(12) -0.013(2)
N1 0.046(2) 0.0493(19) 0.0295(16) 0.001(2) -0.002(2) -0.0013(15)
N2 0.0424(18) 0.0470(19) 0.0340(16) -0.007(2) -0.001(3) 0.0016(15)
C1 0.034(2) 0.047(2) 0.0204(17) 0.001(2) 0.0036(15) -0.005(2)
C2 0.033(2) 0.050(2) 0.023(2) 0.004(2) -0.0031(16) -0.003(2)
C3 0.041(2) 0.042(3) 0.020(2) -0.0003(19) -0.0036(16) 0.0008(17)
C4 0.033(3) 0.041(3) 0.0226(19) -0.0061(16) -0.0010(16) 0.0006(15)
C5 0.060(4) 0.053(3) 0.063(3) -0.001(3) 0.000(3) 0.000(3)
C6 0.078(5) 0.065(4) 0.107(5) -0.016(4) -0.013(4) 0.020(4)
C7 0.067(4) 0.047(3) 0.147(7) 0.005(3) -0.043(6) -0.008(4)
C8 0.072(5) 0.063(4) 0.122(6) 0.015(4) -0.014(4) -0.037(4)
C9 0.058(4) 0.056(3) 0.068(4) 0.003(3) -0.002(3) -0.015(3)
C10 0.070(4) 0.045(3) 0.059(3) -0.001(3) -0.018(3) 0.005(2)
C11 0.085(5) 0.052(4) 0.102(5) 0.010(3) -0.031(4) 0.007(3)
C12 0.082(4) 0.046(3) 0.114(5) -0.008(4) -0.008(6) 0.001(3)
C13 0.070(4) 0.050(3) 0.106(5) -0.010(3) -0.027(4) -0.015(3)
C14 0.045(3) 0.057(3) 0.059(3) -0.006(2) -0.014(2) -0.002(3)

loop_
_atom_type_symbol
_atom_type_description
_atom_type_scat_dispersion_real
_atom_type_scat_dispersion_imag
_atom_type_scat_source
C C 0.0033 0.0016 'International Tables Vol C Tables 4.2.6.8 and 6.1.1.4'
H H 0.0000 0.0000 'International Tables Vol C Tables 4.2.6.8 and 6.1.1.4'
N N 0.0061 0.0033 'International Tables Vol C Tables 4.2.6.8 and 6.1.1.4'
O O 0.0106 0.0060 'International Tables Vol C Tables 4.2.6.8 and 6.1.1.4'
Cu Cu 0.3201 1.2651 'International Tables Vol C Tables 4.2.6.8 and 6.1.1.4'

loop_
_geom_angle_atom_site_label_1
_geom_angle_atom_site_label_2
_geom_angle_atom_site_label_3
_geom_angle_site_symmetry_1
_geom_angle_site_symmetry_3
_geom_angle
_geom_angle_publ_flag
O1 Cu1 O4 . 2_575 179.45(15) yes
O1 Cu1 N2 . . 89.83(13) yes
O4 Cu1 N2 2_575 . 89.86(12) yes
O1 Cu1 N1 . . 90.30(13) yes
O4 Cu1 N1 2_575 . 90.06(12) yes
N2 Cu1 N1 . . 173.11(17) yes
O1 Cu1 O5 . . 88.78(12) yes
O4 Cu1 O5 2_575 . 90.80(12) yes
N2 Cu1 O5 . . 95.07(15) yes
N1 Cu1 O5 . . 91.82(15) yes
C1 O1 Cu1 . . 125.5(3) ?
C4 O4 Cu1 . 2_574 124.9(3) ?
Cu1 O5 H5B . . 115.7 ?
Cu1 O5 H5A . . 130.0 ?
H5B O5 H5A . . 104.5 ?
C5 N1 C9 . . 117.6(5) ?
C5 N1 Cu1 . . 123.3(3) ?
C9 N1 Cu1 . . 118.9(4) ?
C14 N2 C10 . . 117.9(4) ?
C14 N2 Cu1 . . 120.4(3) ?
C10 N2 Cu1 . . 121.6(3) ?
O2 C1 O1 . . 126.5(4) ?
O2 C1 C2 . . 118.2(4) ?
O1 C1 C2 . . 115.2(4) ?
C3 C2 C1 . . 122.0(4) ?
C3 C2 H2 . . 119.0 ?
C1 C2 H2 . . 119.0 ?
C2 C3 C4 . . 122.1(4) ?
C2 C3 H3 . . 119.0 ?
C4 C3 H3 . . 119.0 ?
O3 C4 O4 . . 126.7(4) ?
O3 C4 C3 . . 118.4(4) ?
O4 C4 C3 . . 114.9(4) ?
N1 C5 C6 . . 122.1(6) ?
N1 C5 H5 . . 119.0 ?
C6 C5 H5 . . 119.0 ?
C7 C6 C5 . . 119.2(7) ?
C7 C6 H6 . . 120.4 ?
C5 C6 H6 . . 120.4 ?
C6 C7 C8 . . 119.0(6) ?
C6 C7 H7 . . 120.5 ?
C8 C7 H7 . . 120.5 ?
C7 C8 C9 . . 119.7(7) ?
C7 C8 H8 . . 120.1 ?
C9 C8 H8 . . 120.1 ?
N1 C9 C8 . . 122.4(6) ?
N1 C9 H9 . . 118.8 ?
C8 C9 H9 . . 118.8 ?
N2 C10 C11 . . 121.4(5) ?
N2 C10 H10 . . 119.3 ?
C11 C10 H10 . . 119.3 ?
C12 C11 C10 . . 120.0(6) ?
C12 C11 H11 . . 120.0 ?
C10 C11 H11 . . 120.0 ?
C13 C12 C11 . . 118.6(6) ?
C13 C12 H12 . . 120.7 ?
C11 C12 H12 . . 120.7 ?
C12 C13 C14 . . 119.8(5) ?
C12 C13 H13 . . 120.1 ?
C14 C13 H13 . . 120.1 ?
N2 C14 C13 . . 122.4(5) ?
N2 C14 H14 . . 118.8 ?
C13 C14 H14 . . 118.8 ?

loop_
_geom_bond_atom_site_label_1
_geom_bond_atom_site_label_2
_geom_bond_site_symmetry_2
_geom_bond_distance
_geom_bond_publ_flag
Cu1 O1 . 1.925(2) yes
Cu1 O4 2_575 1.931(2) yes
Cu1 N2 . 2.031(3) yes
Cu1 N1 . 2.030(4) yes
Cu1 O5 . 2.210(3) yes
O1 C1 . 1.262(5) ?
O2 C1 . 1.218(5) ?
O3 C4 . 1.219(5) ?
O4 C4 . 1.268(5) ?
O4 Cu1 2_574 1.931(2) ?
O5 H5B . 0.91 ?
O5 H5A . 0.88 ?
N1 C5 . 1.321(6) ?
N1 C9 . 1.338(6) ?
N2 C14 . 1.330(6) ?
N2 C10 . 1.342(6) ?
C1 C2 . 1.501(5) ?
C2 C3 . 1.312(6) ?
C2 H2 . 0.93 ?
C3 C4 . 1.513(5) ?
C3 H3 . 0.93 ?
C5 C6 . 1.400(8) ?
C5 H5 . 0.93 ?
C6 C7 . 1.347(9) ?
C6 H6 . 0.93 ?
C7 C8 . 1.351(9) ?
C7 H7 . 0.93 ?
C8 C9 . 1.372(8) ?
C8 H8 . 0.93 ?
C9 H9 . 0.93 ?
C10 C11 . 1.388(8) ?
C10 H10 . 0.93 ?
C11 C12 . 1.358(8) ?
C11 H11 . 0.93 ?
C12 C13 . 1.352(8) ?
C12 H12 . 0.93 ?
C13 C14 . 1.381(7) ?
C13 H13 . 0.93 ?
C14 H14 . 0.93 ?

loop_
_geom_hbond_atom_site_label_D
_geom_hbond_atom_site_label_H
_geom_hbond_atom_site_label_A
_geom_hbond_site_symmetry_A
_geom_hbond_distance_DH
_geom_hbond_distance_HA
_geom_hbond_distance_DA
_geom_hbond_angle_DHA
O5 H5B O2 1_655 0.91 1.82 2.718(4) 167
O5 H5A O3 2_675 0.88 1.86 2.700(4) 158
